data_2011923
loop_
_publ_author_name
'Nicol\'o, Francesco'
'Bruno, Giuseppe'
'Scopelliti, Rosario'
'Grasso, Silvana'
'Rao, Angela'
'Zappal\'a, Maria'

_publ_section_title
;7-Chloro-1-(2,6-difluorophenyl)-1<i>H</i>,3<i>H</i>-thiazolo[3,4-<i>a</i>]benzimidazole
 and
 1-(2,6-difluorophenyl)-6-methyl-1<i>H</i>,3<i>H</i>-thiazolo[3,4-<i>a</i>]benzimidazole
;
_journal_issue 5
_journal_name_full 'Acta Crystallographica Section C'
_journal_page_first 572
_journal_page_last 574
_journal_paper_doi 10.1107/S0108270101001421
_journal_volume 57
_journal_year 2001
_chemical_formula_moiety 'C16 H12 F2 N2 S'
_chemical_formula_sum 'C16 H12 F2 N2 S'
_chemical_formula_weight 302.34
_chemical_name_systematic
;
1-(2,6-Difluorophenyl)-6-methyl-1H,3H-thiazolo[3,4-a]benzimidazole
;
_space_group_IT_number 2
_symmetry_cell_setting triclinic
_symmetry_space_group_name_Hall '-P 1'
_symmetry_space_group_name_H-M 'P -1'
_cell_angle_alpha 108.86(2)
_cell_angle_beta 106.960(10)
_cell_angle_gamma 105.46(2)
_cell_formula_units_Z 2
_cell_length_a 7.6160(10)
_cell_length_b 10.202(3)
_cell_length_c 10.868(2)
_cell_measurement_reflns_used 40
_cell_measurement_temperature 293(2)
_cell_measurement_theta_max 15.78
_cell_measurement_theta_min 7.23
_cell_volume 701.0(3)
_computing_cell_refinement P3/V
_computing_data_collection 'P3/V (Siemens, 1989)'
_computing_data_reduction 'SHELXTL-Plus (Sheldrick, 1990)'
_computing_molecular_graphics 'XPW (Siemens, 1996)'
_computing_publication_material 'locally modified PARST97 (Nardelli, 1995) and SHELXL97'
_computing_structure_refinement 'SHELXL97 (Sheldrick, 1997)'
_computing_structure_solution 'SIR92 (Altomare, 1994)'
_diffrn_ambient_temperature 293(2)
_diffrn_measured_fraction_theta_full .000
_diffrn_measured_fraction_theta_max 1.000
_diffrn_measurement_device_type 'Siemens P4'
_diffrn_measurement_method \w-2\q
_diffrn_radiation_monochromator graphite
_diffrn_radiation_source 'fine-focus sealed tube'
_diffrn_radiation_type MoK\a
_diffrn_radiation_wavelength .71073
_diffrn_reflns_av_R_equivalents .0108
_diffrn_reflns_av_sigmaI/netI .0315
_diffrn_reflns_limit_h_max 8
_diffrn_reflns_limit_h_min -4
_diffrn_reflns_limit_k_max 11
_diffrn_reflns_limit_k_min -11
_diffrn_reflns_limit_l_max 12
_diffrn_reflns_limit_l_min -12
_diffrn_reflns_number 3013
_diffrn_reflns_theta_full .50
_diffrn_reflns_theta_max 24.55
_diffrn_reflns_theta_min 2.18
_diffrn_standards_decay_% 0
_diffrn_standards_interval_count 197
_diffrn_standards_number 3
_exptl_absorpt_coefficient_mu .247
_exptl_absorpt_correction_type none
_exptl_crystal_colour colourless
_exptl_crystal_density_diffrn 1.432
_exptl_crystal_density_method 'not measured'
_exptl_crystal_description irregular
_exptl_crystal_F_000 312
_exptl_crystal_size_max .30
_exptl_crystal_size_mid .28
_exptl_crystal_size_min .26
_refine_diff_density_max .175
_refine_diff_density_min -.154
_refine_ls_extinction_coef .008(2)
_refine_ls_extinction_method SHELXL97
_refine_ls_goodness_of_fit_ref .916
_refine_ls_hydrogen_treatment constr
_refine_ls_matrix_type full
_refine_ls_number_parameters 192
_refine_ls_number_reflns 2342
_refine_ls_number_restraints 0
_refine_ls_restrained_S_all .916
_refine_ls_R_factor_all .0459
_refine_ls_R_factor_gt .0302
_refine_ls_shift/su_max <0.001
_refine_ls_shift/su_mean <0.001
_refine_ls_structure_factor_coef Fsqd
_refine_ls_weighting_details 'calc w = 1/[\s^2^(Fo^2^)+(0.0427P)^2^] where P = (Fo^2^+2Fc^2^)/3'
_refine_ls_weighting_scheme calc
_refine_ls_wR_factor_ref .0729
_reflns_number_gt 1713
_reflns_number_total 2342
_reflns_threshold_expression I>2\s(I)
_cod_data_source_file av1059.cif
_cod_data_source_block 2
_cod_depositor_comments
;
 Changing the _atom_site_occupancy data item value from '?' to '1'
 for all fully occupied atom sites.

 Antanas Vaitkus,
 2017-01-27

The following automatic conversions were performed:
'_symmetry_cell_setting' value 'Triclinic' changed to 'triclinic'
according to '/home/saulius/struct/CIF-dictionaries/cif_core.dic'
dictionary named 'cif_core.dic' version 2.4.1 from 2010-06-29.

Automatic conversion script
Id: cif_fix_enum 1527 2010-12-29 10:47:43Z saulius 

The following automatic conversions were performed:

'_symmetry_cell_setting' value 'Triclinic' changed to 'triclinic'
according to /home/saulius/struct/CIF-dictionaries/cif_core.dic
dictionary named 'cif_core.dic' version 2.4.1 from 2010-06-29.

Automatic conversion script
Id: cif_fix_values 1715 2011-07-08 13:25:40Z adriana 

Luca 25/2/2014:
changed _atom_site_occupancy values from (I) to ?
;
_cod_database_code 2011923

loop_
_symmetry_equiv_pos_as_xyz
'x, y, z'
'-x, -y, -z'

loop_
_atom_site_label
_atom_site_fract_x
_atom_site_fract_y
_atom_site_fract_z
_atom_site_U_iso_or_equiv
_atom_site_adp_type
_atom_site_calc_flag
_atom_site_refinement_flags
_atom_site_occupancy_[sic]
_atom_site_disorder_assembly
_atom_site_disorder_group
_atom_site_type_symbol
_atom_site_occupancy
S .31356(8) .52479(6) .84683(5) .05986(18) Uani d . (I) . . S 1
C1 .5261(2) .58103(18) .79877(16) .0411(4) Uani d . (I) . . C 1
H1 .5488 .4912 .7526 .060 Uiso calc R (I) . . H 1
N2 .4518(2) .63423(14) .69366(13) .0398(3) Uani d . (I) . . N 1
C8 .2744(3) .64877(19) .66695(17) .0457(4) Uani d . (I) . . C 1
C9 .1658(3) .6001(2) .7481(2) .0602(5) Uani d . (I) . . C 1
H9A .0327 .5232 .6835 .060 Uiso calc R (I) . . H 1
H9B .1539 .6851 .8129 .060 Uiso calc R (I) . . H 1
C2 .5359(2) .68733(16) .61320(15) .0385(4) Uani d . (I) . . C 1
C7 .3954(3) .73205(18) .54034(17) .0443(4) Uani d . (I) . . C 1
N1 .2310(2) .70559(17) .57567(15) .0540(4) Uani d . (I) . . N 1
C3 .7104(3) .69867(18) .59514(16) .0440(4) Uani d . (I) . . C 1
H3 .8006 .6664 .6421 .060 Uiso calc R (I) . . H 1
C4 .7451(3) .76006(19) .50412(17) .0517(5) Uani d . (I) . . C 1
H4 .8619 .7695 .4903 .060 Uiso calc R (I) . . H 1
C5 .6111(3) .8086(2) .43187(18) .0534(5) Uani d . (I) . . C 1
C16 .6587(4) .8741(3) .3332(2) .0782(7) Uani d . (I) . . C 1
H16A .5762 .9279 .3138 .060 Uiso calc PR 0.60 . . H 0.60
H16B .6331 .7939 .2452 .060 Uiso calc PR 0.60 . . H 0.60
H16C .7971 .9421 .3779 .060 Uiso calc PR 0.60 . . H 0.60
H16D .7614 .8481 .3108 .060 Uiso calc PR 0.40 . . H 0.40
H16E .7045 .9821 .3794 .060 Uiso calc PR 0.40 . . H 0.40
H16F .5405 .8339 .2468 .060 Uiso calc PR 0.40 . . H 0.40
C6 .4349(3) .7931(2) .44925(18) .0552(5) Uani d . (I) . . C 1
H6 .3437 .8233 .4003 .060 Uiso calc R (I) . . H 1
C10 .7174(2) .69752(17) .92362(15) .0374(4) Uani d . (I) . . C 1
C11 .7434(3) .8425(2) 1.00688(18) .0497(5) Uani d . (I) . . C 1
F1 .58454(18) .88086(13) .97266(12) .0787(4) Uani d . (I) . . F 1
C12 .9178(3) .9474(2) 1.12085(18) .0599(5) Uani d . (I) . . C 1
H12 .9274 1.0431 1.1740 .060 Uiso calc R (I) . . H 1
C13 1.0780(3) .9086(2) 1.15499(19) .0603(5) Uani d . (I) . . C 1
H13 1.1977 .9786 1.2322 .060 Uiso calc R (I) . . H 1
C14 1.0641(3) .7668(2) 1.07622(18) .0545(5) Uani d . (I) . . C 1
H14 1.1730 .7402 1.0985 .060 Uiso calc R (I) . . H 1
C15 .8848(3) .66622(18) .96401(16) .0418(4) Uani d . (I) . . C 1
F2 .86969(16) .52610(11) .88627(11) .0591(3) Uani d . (I) . . F 1

loop_
_atom_site_aniso_label
_atom_site_aniso_U_11
_atom_site_aniso_U_22
_atom_site_aniso_U_33
_atom_site_aniso_U_12
_atom_site_aniso_U_13
_atom_site_aniso_U_23
S .0525(3) .0715(3) .0656(3) .0201(3) .0280(3) .0419(3)
C1 .0422(10) .0406(9) .0398(8) .0159(8) .0148(8) .0189(7)
N2 .0374(8) .0436(8) .0367(7) .0160(7) .0120(6) .0187(6)
C8 .0358(10) .0513(10) .0446(9) .0164(8) .0125(8) .0193(8)
C9 .0414(11) .0764(13) .0647(12) .0213(10) .0225(10) .0343(11)
C2 .0394(10) .0334(9) .0322(8) .0108(8) .0092(7) .0101(7)
C7 .0424(10) .0433(9) .0395(9) .0150(8) .0106(8) .0165(8)
N1 .0448(9) .0654(10) .0555(9) .0259(8) .0153(8) .0324(8)
C3 .0419(10) .0428(9) .0374(9) .0136(8) .0126(8) .0121(8)
C4 .0503(11) .0479(10) .0418(9) .0095(9) .0198(9) .0098(8)
C5 .0654(13) .0440(10) .0409(9) .0128(10) .0203(9) .0159(8)
C16 .1003(18) .0746(14) .0703(13) .0293(13) .0434(13) .0411(12)
C6 .0629(13) .0517(11) .0461(10) .0226(10) .0128(10) .0248(9)
C10 .0417(10) .0385(9) .0320(8) .0148(8) .0145(7) .0170(7)
C11 .0574(12) .0478(10) .0444(9) .0267(10) .0174(9) .0193(9)
F1 .0765(8) .0642(7) .0786(8) .0443(7) .0159(7) .0129(6)
C12 .0727(15) .0419(11) .0451(10) .0169(11) .0136(11) .0099(9)
C13 .0558(13) .0545(12) .0419(10) .0066(10) .0034(9) .0153(9)
C14 .0430(11) .0615(12) .0508(10) .0178(10) .0092(9) .0262(10)
C15 .0491(11) .0397(10) .0382(9) .0177(8) .0177(8) .0190(8)
F2 .0581(7) .0506(6) .0622(6) .0293(5) .0167(5) .0184(5)

loop_
_atom_type_symbol
_atom_type_description
_atom_type_scat_dispersion_real
_atom_type_scat_dispersion_imag
_atom_type_scat_source
C C .0033 .0016 'International Tables Vol C Tables 4.2.6.8 and 6.1.1.4'
H H .0000 .0000 'International Tables Vol C Tables 4.2.6.8 and 6.1.1.4'
N N .0061 .0033 'International Tables Vol C Tables 4.2.6.8 and 6.1.1.4'
F F .0171 .0103 'International Tables Vol C Tables 4.2.6.8 and 6.1.1.4'
S S .1246 .1234 'International Tables Vol C Tables 4.2.6.8 and 6.1.1.4'

loop_
_geom_angle_atom_site_label_1
_geom_angle_atom_site_label_2
_geom_angle_atom_site_label_3
_geom_angle
_geom_angle_publ_flag
C9 S C1 95.38(8) yes
N2 C1 C10 112.95(13) ?
N2 C1 S 102.96(11) yes
C10 C1 S 113.93(11) ?
C8 N2 C2 107.32(13) yes
C8 N2 C1 120.61(14) yes
C2 N2 C1 131.91(14) yes
N1 C8 N2 114.16(16) yes
N1 C8 C9 131.41(17) ?
N2 C8 C9 114.41(15) yes
C8 C9 S 105.89(13) yes
C3 C2 N2 133.57(15) ?
C3 C2 C7 122.32(16) ?
N2 C2 C7 104.09(15) ?
C6 C7 N1 130.20(17) ?
C6 C7 C2 119.19(17) ?
N1 C7 C2 110.61(15) ?
C8 N1 C7 103.81(14) yes
C2 C3 C4 116.93(17) ?
C3 C4 C5 122.48(18) ?
C6 C5 C4 119.55(17) ?
C6 C5 C16 120.94(19) ?
C4 C5 C16 119.49(19) ?
C5 C6 C7 119.50(18) ?
C15 C10 C11 114.31(15) ?
C15 C10 C1 121.23(15) ?
C11 C10 C1 124.46(16) ?
F1 C11 C12 118.67(17) ?
F1 C11 C10 117.33(16) ?
C12 C11 C10 124.00(18) ?
C11 C12 C13 118.56(18) ?
C12 C13 C14 120.79(18) ?
C15 C14 C13 117.88(18) ?
F2 C15 C14 118.22(16) ?
F2 C15 C10 117.32(15) ?
C14 C15 C10 124.46(16) ?

loop_
_geom_bond_atom_site_label_1
_geom_bond_atom_site_label_2
_geom_bond_site_symmetry_2
_geom_bond_distance
_geom_bond_publ_flag
S C9 . 1.8162(19) yes
S C1 . 1.8475(18) yes
C1 N2 . 1.452(2) yes
C1 C10 . 1.502(2) ?
N2 C8 . 1.355(2) yes
N2 C2 . 1.384(2) yes
C8 N1 . 1.309(2) yes
C8 C9 . 1.482(2) yes
C2 C3 . 1.380(2) ?
C2 C7 . 1.407(2) ?
C7 C6 . 1.389(3) ?
C7 N1 . 1.399(2) yes
C3 C4 . 1.380(2) ?
C4 C5 . 1.399(3) ?
C5 C6 . 1.384(3) ?
C5 C16 . 1.513(3) ?
C10 C15 . 1.379(2) ?
C10 C11 . 1.386(2) ?
C11 F1 . 1.356(2) ?
C11 C12 . 1.367(3) ?
C12 C13 . 1.368(3) ?
C13 C14 . 1.379(3) ?
C14 C15 . 1.370(2) ?
C15 F2 . 1.3585(19) ?

loop_
_geom_hbond_atom_site_label_D
_geom_hbond_atom_site_label_H
_geom_hbond_atom_site_label_A
_geom_hbond_distance_DH
_geom_hbond_distance_HA
_geom_hbond_distance_DA
_geom_hbond_angle_DHA
C1 H1 F2 .98 2.31 2.782(2) 108.6
C9 H9B F1 .97 2.95 3.225(3) 97.6

loop_
_geom_torsion_atom_site_label_1
_geom_torsion_atom_site_label_2
_geom_torsion_atom_site_label_3
_geom_torsion_atom_site_label_4
_geom_torsion
_geom_torsion_publ_flag
C9 S C1 N2 -7.82(12) ?
C9 S C1 C10 114.86(13) ?
C10 C1 N2 C8 -115.96(17) ?
S C1 N2 C8 7.37(17) ?
C10 C1 N2 C2 58.9(2) ?
S C1 N2 C2 -177.73(13) ?
C2 N2 C8 N1 .4(2) ?
C1 N2 C8 N1 176.44(14) ?
C2 N2 C8 C9 -178.56(14) ?
C1 N2 C8 C9 -2.5(2) ?
N1 C8 C9 S 177.33(17) ?
N2 C8 C9 S -3.92(19) ?
C1 S C9 C8 6.89(14) ?
C8 N2 C2 C3 -178.92(17) ?
C1 N2 C2 C3 5.7(3) ?
C8 N2 C2 C7 -.03(16) ?
C1 N2 C2 C7 -175.43(15) ?
C3 C2 C7 C6 -1.5(2) ?
N2 C2 C7 C6 179.45(14) ?
C3 C2 C7 N1 178.72(15) ?
N2 C2 C7 N1 -.32(17) ?
N2 C8 N1 C7 -.6(2) ?
C9 C8 N1 C7 178.17(18) ?
C6 C7 N1 C8 -179.19(17) ?
C2 C7 N1 C8 .56(19) ?
N2 C2 C3 C4 -179.68(15) ?
C7 C2 C3 C4 1.6(2) ?
C2 C3 C4 C5 -.3(2) ?
C3 C4 C5 C6 -1.1(3) ?
C3 C4 C5 C16 -179.71(15) ?
C4 C5 C6 C7 1.2(3) ?
C16 C5 C6 C7 179.79(15) ?
N1 C7 C6 C5 179.77(17) ?
C2 C7 C6 C5 .0(3) ?
N2 C1 C10 C15 -125.79(16) ?
S C1 C10 C15 117.18(15) ?
N2 C1 C10 C11 54.0(2) ?
S C1 C10 C11 -63.06(19) yes
C15 C10 C11 F1 179.85(15) ?
C1 C10 C11 F1 .1(2) ?
C15 C10 C11 C12 -.6(3) ?
C1 C10 C11 C12 179.58(17) ?
F1 C11 C12 C13 -179.87(17) ?
C10 C11 C12 C13 .6(3) ?
C11 C12 C13 C14 .0(3) ?
C12 C13 C14 C15 -.6(3) ?
C13 C14 C15 F2 -179.73(16) ?
C13 C14 C15 C10 .6(3) ?
C11 C10 C15 F2 -179.67(14) ?
C1 C10 C15 F2 .1(2) ?
C11 C10 C15 C14 .0(2) ?
C1 C10 C15 C14 179.82(15) ?
